data_1508919
loop_
_publ_author_name
'Cheriya, Rijo T.'
'Nagarajan, Kalaivanan'
'Hariharan, Mahesh'

_publ_section_title
;
 Single-Component Organic Light-Harvesting Red Luminescent Crystal
;
_journal_issue 7
_journal_name_full 'The Journal of Physical Chemistry C'
_journal_page_first 3240
_journal_paper_doi 10.1021/jp309752x
_journal_volume 117
_journal_year 2013
_chemical_formula_sum 'C49 H37 N2 O5'
_chemical_formula_weight 733.81
_chemical_name_systematic
; 
 ? 
;
_space_group_IT_number 2
_symmetry_cell_setting triclinic
_symmetry_space_group_name_Hall '-P 1'
_symmetry_space_group_name_H-M 'P -1'
_atom_sites_solution_hydrogens geom
_atom_sites_solution_primary direct
_atom_sites_solution_secondary difmap
_audit_creation_method SHELXL-97
_cell_angle_alpha 83.7391(18)
_cell_angle_beta 86.7693(18)
_cell_angle_gamma 68.5231(16)
_cell_formula_units_Z 2
_cell_length_a 10.4825(3)
_cell_length_b 12.3742(4)
_cell_length_c 16.3558(5)
_cell_measurement_reflns_used 7521
_cell_measurement_temperature 100(2)
_cell_measurement_theta_max 64.44
_cell_measurement_theta_min 2.72
_cell_volume 1962.16(11)
_computing_cell_refinement 'Bruker SAINT'
_computing_data_collection 'Bruker APEX2'
_computing_data_reduction 'Bruker SAINT'
_computing_molecular_graphics 'Bruker SHELXTL'
_computing_publication_material 'Bruker SHELXTL'
_computing_structure_refinement 'SHELXL-97 (Sheldrick, 2008)'
_computing_structure_solution 'SHELXS-97 (Sheldrick, 2008)'
_diffrn_ambient_temperature 100(2)
_diffrn_measured_fraction_theta_full 0.975
_diffrn_measured_fraction_theta_max 0.975
_diffrn_measurement_device_type 'Bruker APEX-II CCD'
_diffrn_measurement_method '\f and \w scans'
_diffrn_radiation_monochromator 'Quazar optics'
_diffrn_radiation_source microsource
_diffrn_radiation_type CuK\a
_diffrn_radiation_wavelength 1.54178
_diffrn_reflns_av_R_equivalents 0.0324
_diffrn_reflns_av_sigmaI/netI 0.0316
_diffrn_reflns_limit_h_max 12
_diffrn_reflns_limit_h_min -9
_diffrn_reflns_limit_k_max 14
_diffrn_reflns_limit_k_min -14
_diffrn_reflns_limit_l_max 19
_diffrn_reflns_limit_l_min -19
_diffrn_reflns_number 24055
_diffrn_reflns_theta_full 64.84
_diffrn_reflns_theta_max 64.84
_diffrn_reflns_theta_min 2.72
_diffrn_standards_number 0
_exptl_absorpt_coefficient_mu 0.642
_exptl_absorpt_correction_T_max 0.7526
_exptl_absorpt_correction_T_min 0.6132
_exptl_absorpt_correction_type multi-scan
_exptl_absorpt_process_details 'SADABS, Bruker'
_exptl_crystal_colour red
_exptl_crystal_density_diffrn 1.242
_exptl_crystal_density_method 'not measured'
_exptl_crystal_description needle
_exptl_crystal_F_000 770
_exptl_crystal_size_max 0.42
_exptl_crystal_size_mid 0.07
_exptl_crystal_size_min 0.05
_platon_squeeze_details
;
;
_refine_diff_density_max 0.402
_refine_diff_density_min -0.297
_refine_diff_density_rms 0.046
_refine_ls_extinction_method none
_refine_ls_goodness_of_fit_ref 1.074
_refine_ls_hydrogen_treatment constr
_refine_ls_matrix_type full
_refine_ls_number_parameters 548
_refine_ls_number_reflns 6508
_refine_ls_number_restraints 93
_refine_ls_restrained_S_all 1.074
_refine_ls_R_factor_all 0.0661
_refine_ls_R_factor_gt 0.0549
_refine_ls_shift/su_max 0.001
_refine_ls_shift/su_mean 0.000
_refine_ls_structure_factor_coef Fsqd
_refine_ls_weighting_details 'calc w=1/[\s^2^(Fo^2^)+(0.0692P)^2^+1.2203P] where P=(Fo^2^+2Fc^2^)/3'
_refine_ls_weighting_scheme calc
_refine_ls_wR_factor_gt 0.1506
_refine_ls_wR_factor_ref 0.1571
_reflns_number_gt 5200
_reflns_number_total 6508
_reflns_threshold_expression >2sigma(I)
_cod_data_source_file jp309752x_si_002.cif
_cod_data_source_block n1161
_cod_depositor_comments
;
The following automatic conversions were performed:

'_symmetry_cell_setting' value 'Triclinic' changed to 'triclinic'
according to /home/saulius/struct/CIF-dictionaries/cif_core.dic
dictionary named 'cif_core.dic' version 2.4.2 from 2011-04-26.

Automatic conversion script
Id: cif_fix_values 1891 2012-01-12 08:04:46Z andrius 
;
_cod_original_cell_volume 1962.16(10)
_cod_original_sg_symbol_H-M P-1
_cod_database_code 1508919

loop_
_symmetry_equiv_pos_as_xyz
'x, y, z'
'-x, -y, -z'

loop_
_atom_site_label
_atom_site_type_symbol
_atom_site_fract_x
_atom_site_fract_y
_atom_site_fract_z
_atom_site_U_iso_or_equiv
_atom_site_adp_type
_atom_site_occupancy
_atom_site_symmetry_multiplicity
_atom_site_calc_flag
_atom_site_refinement_flags
_atom_site_disorder_assembly
_atom_site_disorder_group
O1 O -0.18368(16) 0.86113(13) 0.12528(10) 0.0401(4) Uani 1 1 d . . .
O2 O -0.34410(14) 1.21421(12) 0.22811(9) 0.0340(4) Uani 1 1 d . . .
O3 O 0.95540(18) 0.50962(18) 0.79523(11) 0.0589(5) Uani 1 1 d . . .
O4 O 1.22473(16) 0.59585(13) 0.59311(10) 0.0399(4) Uani 1 1 d . . .
O5 O 1.4984(2) 0.46375(19) 0.77921(16) 0.0416(7) Uani 0.808(5) 1 d PDU A 1
H5A H 1.5087 0.5080 0.8116 0.062 Uiso 0.808(5) 1 calc PR A 1
N1 N -0.26608(17) 1.03627(15) 0.17844(10) 0.0284(4) Uani 1 1 d . . .
N2 N 1.08758(19) 0.56166(18) 0.69622(13) 0.0421(5) Uani 1 1 d . . .
C1 C -0.3800(2) 1.07724(18) 0.12194(13) 0.0291(5) Uani 1 1 d . . .
C2 C -0.3582(2) 1.1189(2) 0.04205(14) 0.0357(5) Uani 1 1 d . . .
C3 C -0.4692(3) 1.1553(2) -0.01108(15) 0.0413(6) Uani 1 1 d . . .
H3 H -0.4575 1.1826 -0.0665 0.050 Uiso 1 1 calc R . .
C4 C -0.5942(3) 1.1526(2) 0.01511(15) 0.0434(6) Uani 1 1 d . . .
H4 H -0.6676 1.1766 -0.0224 0.052 Uiso 1 1 calc R . .
C5 C -0.6143(2) 1.1148(2) 0.09611(15) 0.0389(5) Uani 1 1 d . . .
H5 H -0.7023 1.1153 0.1141 0.047 Uiso 1 1 calc R . .
C6 C -0.5074(2) 1.07633(18) 0.15119(13) 0.0314(5) Uani 1 1 d . . .
C7 C -0.2233(3) 1.1282(3) 0.01184(15) 0.0492(6) Uani 1 1 d . . .
H7 H -0.1595 1.1025 0.0593 0.059 Uiso 1 1 calc R . .
C8 C -0.2397(4) 1.2540(3) -0.0180(2) 0.0786(11) Uani 1 1 d . . .
H8A H -0.2977 1.2801 -0.0666 0.118 Uiso 1 1 calc R . .
H8B H -0.1494 1.2580 -0.0323 0.118 Uiso 1 1 calc R . .
H8C H -0.2825 1.3045 0.0258 0.118 Uiso 1 1 calc R . .
C9 C -0.1588(3) 1.0470(3) -0.05536(17) 0.0540(7) Uani 1 1 d . . .
H9A H -0.1448 0.9665 -0.0339 0.081 Uiso 1 1 calc R . .
H9B H -0.0703 1.0528 -0.0727 0.081 Uiso 1 1 calc R . .
H9C H -0.2198 1.0697 -0.1025 0.081 Uiso 1 1 calc R . .
C10 C -0.5281(2) 1.0334(2) 0.23982(14) 0.0379(5) Uani 1 1 d . . .
H10 H -0.4612 1.0484 0.2739 0.046 Uiso 1 1 calc R . .
C11 C -0.4965(3) 0.9026(2) 0.24928(16) 0.0488(6) Uani 1 1 d . . .
H11A H -0.5643 0.8854 0.2195 0.073 Uiso 1 1 calc R . .
H11B H -0.5003 0.8759 0.3077 0.073 Uiso 1 1 calc R . .
H11C H -0.4046 0.8623 0.2268 0.073 Uiso 1 1 calc R . .
C12 C -0.6715(3) 1.0987(3) 0.27369(17) 0.0533(7) Uani 1 1 d . . .
H12A H -0.7389 1.0785 0.2459 0.080 Uiso 1 1 calc R . .
H12B H -0.6922 1.1829 0.2640 0.080 Uiso 1 1 calc R . .
H12C H -0.6752 1.0765 0.3329 0.080 Uiso 1 1 calc R . .
C13 C -0.1692(2) 0.92365(18) 0.17364(13) 0.0307(5) Uani 1 1 d . . .
C14 C -0.0504(2) 0.88671(18) 0.22846(12) 0.0283(5) Uani 1 1 d . . .
C15 C 0.0518(2) 0.77904(18) 0.22430(13) 0.0317(5) Uani 1 1 d . . .
H15 H 0.0452 0.7286 0.1863 0.038 Uiso 1 1 calc R . .
C16 C 0.1650(2) 0.74312(18) 0.27541(13) 0.0309(5) Uani 1 1 d . . .
H16 H 0.2358 0.6695 0.2701 0.037 Uiso 1 1 calc R . .
C17 C 0.1766(2) 0.81225(17) 0.33358(12) 0.0262(4) Uani 1 1 d . . .
C18 C 0.2922(2) 0.77313(17) 0.39085(12) 0.0265(4) Uani 1 1 d . . .
C19 C 0.3932(2) 0.66367(17) 0.39069(13) 0.0298(5) Uani 1 1 d . . .
H19 H 0.3884 0.6122 0.3529 0.036 Uiso 1 1 calc R . .
C20 C 0.5021(2) 0.62733(18) 0.44488(14) 0.0320(5) Uani 1 1 d . . .
H20 H 0.5700 0.5515 0.4434 0.038 Uiso 1 1 calc R . .
C21 C 0.5132(2) 0.69875(17) 0.50028(13) 0.0297(5) Uani 1 1 d . . .
C22 C 0.4132(2) 0.81324(17) 0.50206(13) 0.0269(4) Uani 1 1 d . . .
C23 C 0.4246(2) 0.89191(17) 0.55472(13) 0.0288(5) Uani 1 1 d . . .
H23 H 0.4995 0.8679 0.5911 0.035 Uiso 1 1 calc R . .
C24 C 0.3289(2) 1.00277(17) 0.55406(13) 0.0299(5) Uani 1 1 d . . .
H24 H 0.3390 1.0555 0.5891 0.036 Uiso 1 1 calc R . .
C25 C 0.2167(2) 1.03859(17) 0.50217(13) 0.0291(5) Uani 1 1 d . . .
H25 H 0.1503 1.1152 0.5032 0.035 Uiso 1 1 calc R . .
C26 C 0.2001(2) 0.96492(16) 0.44935(12) 0.0251(4) Uani 1 1 d . . .
C27 C 0.0819(2) 1.00216(17) 0.39466(12) 0.0257(4) Uani 1 1 d . . .
C28 C -0.0231(2) 1.11085(17) 0.39653(13) 0.0279(5) Uani 1 1 d . . .
H28 H -0.0199 1.1615 0.4353 0.033 Uiso 1 1 calc R . .
C29 C -0.1322(2) 1.14685(17) 0.34317(13) 0.0287(5) Uani 1 1 d . . .
H29 H -0.2016 1.2219 0.3454 0.034 Uiso 1 1 calc R . .
C30 C -0.1412(2) 1.07471(17) 0.28675(12) 0.0263(4) Uani 1 1 d . . .
C31 C -0.2573(2) 1.11620(18) 0.23055(13) 0.0283(5) Uani 1 1 d . . .
C32 C -0.0396(2) 0.96223(17) 0.28432(12) 0.0254(4) Uani 1 1 d . . .
C33 C 0.0738(2) 0.92550(17) 0.33796(12) 0.0245(4) Uani 1 1 d . . .
C34 C 0.2998(2) 0.85018(16) 0.44740(12) 0.0249(4) Uani 1 1 d . . .
C35 C 0.6311(2) 0.65793(17) 0.55751(14) 0.0308(5) Uani 1 1 d . A .
C36 C 0.6117(2) 0.62580(18) 0.64039(14) 0.0351(5) Uani 1 1 d . . .
H36 H 0.5235 0.6297 0.6604 0.042 Uiso 1 1 calc R . .
C37 C 0.7229(2) 0.58769(19) 0.69427(15) 0.0378(5) Uani 1 1 d . A .
H37 H 0.7106 0.5627 0.7502 0.045 Uiso 1 1 calc R . .
C38 C 0.8492(2) 0.58658(18) 0.66611(14) 0.0322(5) Uani 1 1 d . . .
C39 C 0.8725(2) 0.61977(16) 0.58397(13) 0.0311(5) Uani 1 1 d . A .
C40 C 1.0016(2) 0.61887(17) 0.55559(14) 0.0327(5) Uani 1 1 d . . .
C41 C 1.0248(2) 0.64709(17) 0.47362(14) 0.0329(5) Uani 1 1 d . A .
H41 H 1.1132 0.6446 0.4550 0.040 Uiso 1 1 calc R . .
C42 C 0.9175(2) 0.67948(18) 0.41773(14) 0.0335(5) Uani 1 1 d . . .
H42 H 0.9334 0.6984 0.3612 0.040 Uiso 1 1 calc R A .
C43 C 0.7894(2) 0.68386(17) 0.44466(14) 0.0306(5) Uani 1 1 d . A .
H43 H 0.7174 0.7076 0.4062 0.037 Uiso 1 1 calc R . .
C44 C 0.7616(2) 0.65426(16) 0.52742(13) 0.0300(5) Uani 1 1 d . . .
C45 C 0.9655(2) 0.5486(2) 0.72506(15) 0.0430(6) Uani 1 1 d . A .
C46 C 1.1143(2) 0.59107(17) 0.61412(14) 0.0337(5) Uani 1 1 d . A .
C47 C 1.1973(3) 0.5445(3) 0.75534(18) 0.0323(7) Uani 0.808(5) 1 d PDU A 1
H47A H 1.1553 0.5668 0.8097 0.039 Uiso 0.808(5) 1 calc PR A 1
H47B H 1.2486 0.5958 0.7360 0.039 Uiso 0.808(5) 1 calc PR A 1
C48 C 1.2966(3) 0.4175(3) 0.76437(18) 0.0343(8) Uani 0.808(5) 1 d PDU A 1
H48A H 1.2473 0.3667 0.7889 0.041 Uiso 0.808(5) 1 calc PR A 1
H48B H 1.3321 0.3926 0.7094 0.041 Uiso 0.808(5) 1 calc PR A 1
C49 C 1.4137(4) 0.4042(3) 0.8178(3) 0.0468(11) Uani 0.808(5) 1 d PDU A 1
H49 H 1.4297 0.3617 0.8706 0.056 Uiso 0.808(5) 1 calc PR A 1
O5B O 1.471(2) 0.402(4) 0.8181(13) 0.209(16) Uani 0.192(5) 1 d PDU A 2
H5B H 1.4964 0.3290 0.8296 0.314 Uiso 0.192(5) 1 calc PR A 2
C47B C 1.213(2) 0.4645(18) 0.7548(10) 0.068(5) Uani 0.192(5) 1 d PDU A 2
H47C H 1.1858 0.3997 0.7801 0.081 Uiso 0.192(5) 1 calc PR A 2
H47D H 1.2987 0.4320 0.7220 0.081 Uiso 0.192(5) 1 calc PR A 2
C48B C 1.2317(17) 0.5343(14) 0.8185(12) 0.077(5) Uani 0.192(5) 1 d PDU A 2
H48C H 1.1490 0.5586 0.8546 0.093 Uiso 0.192(5) 1 calc PR A 2
H48D H 1.2448 0.6053 0.7919 0.093 Uiso 0.192(5) 1 calc PR A 2
C49B C 1.3612(14) 0.4577(15) 0.8712(9) 0.067(5) Uani 0.192(5) 1 d PDU A 2
H49B H 1.3648 0.4506 0.9296 0.081 Uiso 0.192(5) 1 calc PR A 2

loop_
_atom_site_aniso_label
_atom_site_aniso_U_11
_atom_site_aniso_U_22
_atom_site_aniso_U_33
_atom_site_aniso_U_23
_atom_site_aniso_U_13
_atom_site_aniso_U_12
O1 0.0380(9) 0.0356(8) 0.0454(9) -0.0148(7) -0.0127(7) -0.0071(7)
O2 0.0270(8) 0.0266(8) 0.0458(9) -0.0054(6) -0.0102(7) -0.0046(7)
O3 0.0403(10) 0.0798(14) 0.0442(11) 0.0000(9) -0.0061(8) -0.0083(9)
O4 0.0268(9) 0.0328(8) 0.0566(10) -0.0137(7) -0.0040(7) -0.0037(7)
O5 0.0334(12) 0.0450(13) 0.0476(15) -0.0119(10) -0.0057(10) -0.0129(9)
N1 0.0239(9) 0.0300(9) 0.0319(9) -0.0050(7) -0.0044(7) -0.0094(7)
N2 0.0228(10) 0.0489(12) 0.0495(12) -0.0110(9) -0.0072(8) -0.0044(9)
C1 0.0257(11) 0.0287(10) 0.0328(11) -0.0043(8) -0.0063(9) -0.0086(9)
C2 0.0363(13) 0.0381(12) 0.0350(12) -0.0036(9) -0.0035(10) -0.0158(10)
C3 0.0496(15) 0.0392(13) 0.0346(12) -0.0001(10) -0.0107(11) -0.0148(11)
C4 0.0406(14) 0.0384(13) 0.0470(14) -0.0083(11) -0.0201(11) -0.0054(11)
C5 0.0283(12) 0.0417(13) 0.0476(14) -0.0134(11) -0.0052(10) -0.0105(10)
C6 0.0294(12) 0.0299(11) 0.0372(12) -0.0072(9) -0.0050(9) -0.0116(9)
C7 0.0505(16) 0.0685(17) 0.0373(13) -0.0028(12) 0.0008(11) -0.0328(14)
C8 0.102(3) 0.081(2) 0.076(2) -0.0181(18) 0.030(2) -0.062(2)
C9 0.0449(15) 0.0736(19) 0.0468(15) -0.0034(13) 0.0021(12) -0.0262(14)
C10 0.0363(13) 0.0511(14) 0.0347(12) -0.0073(10) -0.0030(10) -0.0244(11)
C11 0.0497(16) 0.0505(15) 0.0476(15) 0.0041(12) -0.0019(12) -0.0221(12)
C12 0.0533(17) 0.0609(17) 0.0561(16) -0.0197(13) 0.0156(13) -0.0313(14)
C13 0.0269(11) 0.0299(11) 0.0350(11) -0.0063(9) -0.0033(9) -0.0087(9)
C14 0.0269(11) 0.0286(11) 0.0308(11) -0.0041(8) -0.0023(9) -0.0109(9)
C15 0.0320(12) 0.0287(11) 0.0350(11) -0.0107(9) -0.0022(9) -0.0092(9)
C16 0.0276(11) 0.0247(10) 0.0370(12) -0.0075(9) -0.0019(9) -0.0042(9)
C17 0.0227(10) 0.0242(10) 0.0323(11) -0.0041(8) 0.0026(8) -0.0091(8)
C18 0.0219(10) 0.0249(10) 0.0331(11) -0.0050(8) 0.0019(8) -0.0089(8)
C19 0.0242(11) 0.0241(10) 0.0404(12) -0.0117(9) 0.0007(9) -0.0059(9)
C20 0.0240(11) 0.0230(10) 0.0450(13) -0.0079(9) -0.0018(9) -0.0025(8)
C21 0.0232(11) 0.0258(10) 0.0368(12) -0.0041(9) -0.0018(9) -0.0046(9)
C22 0.0217(10) 0.0233(10) 0.0342(11) -0.0017(8) -0.0017(8) -0.0063(8)
C23 0.0234(11) 0.0260(10) 0.0349(11) -0.0039(8) -0.0059(9) -0.0053(8)
C24 0.0290(11) 0.0242(10) 0.0361(11) -0.0076(9) -0.0058(9) -0.0073(9)
C25 0.0251(11) 0.0188(9) 0.0398(12) -0.0060(8) -0.0034(9) -0.0023(8)
C26 0.0225(10) 0.0212(10) 0.0316(11) -0.0022(8) 0.0000(8) -0.0080(8)
C27 0.0224(10) 0.0248(10) 0.0316(11) -0.0036(8) 0.0001(8) -0.0104(8)
C28 0.0255(11) 0.0219(10) 0.0362(11) -0.0076(8) -0.0029(9) -0.0067(8)
C29 0.0217(10) 0.0216(10) 0.0410(12) -0.0045(8) -0.0036(9) -0.0048(8)
C30 0.0220(10) 0.0248(10) 0.0331(11) -0.0040(8) -0.0002(8) -0.0092(8)
C31 0.0230(11) 0.0287(11) 0.0341(11) -0.0044(9) -0.0015(9) -0.0097(9)
C32 0.0218(10) 0.0255(10) 0.0294(10) -0.0035(8) 0.0011(8) -0.0090(8)
C33 0.0208(10) 0.0242(10) 0.0293(10) -0.0039(8) 0.0025(8) -0.0091(8)
C34 0.0207(10) 0.0226(10) 0.0323(11) -0.0047(8) 0.0023(8) -0.0088(8)
C35 0.0257(11) 0.0208(10) 0.0417(12) -0.0080(9) -0.0053(9) -0.0013(8)
C36 0.0286(12) 0.0284(11) 0.0447(13) -0.0060(9) -0.0051(10) -0.0046(9)
C37 0.0360(13) 0.0335(12) 0.0386(12) -0.0048(9) -0.0038(10) -0.0056(10)
C38 0.0244(11) 0.0262(10) 0.0423(12) -0.0103(9) -0.0001(9) -0.0030(9)
C39 0.0308(12) 0.0176(9) 0.0405(12) -0.0085(8) -0.0024(9) -0.0017(8)
C40 0.0263(11) 0.0205(10) 0.0476(13) -0.0105(9) -0.0060(10) -0.0016(8)
C41 0.0268(11) 0.0236(10) 0.0465(13) -0.0082(9) 0.0027(10) -0.0060(9)
C42 0.0305(12) 0.0250(10) 0.0423(12) -0.0054(9) 0.0005(10) -0.0064(9)
C43 0.0243(11) 0.0207(10) 0.0445(13) -0.0081(9) -0.0036(9) -0.0037(8)
C44 0.0277(11) 0.0190(10) 0.0410(12) -0.0086(8) -0.0042(9) -0.0037(8)
C45 0.0348(14) 0.0464(14) 0.0401(14) -0.0075(11) -0.0021(10) -0.0046(11)
C46 0.0296(13) 0.0221(10) 0.0439(13) -0.0123(9) -0.0100(10) 0.0008(9)
C47 0.0272(15) 0.0273(16) 0.0387(17) -0.0079(12) -0.0109(12) -0.0025(13)
C48 0.0318(17) 0.0249(15) 0.0428(16) 0.0005(12) -0.0107(13) -0.0058(13)
C49 0.038(2) 0.0356(17) 0.058(3) 0.0058(16) -0.020(2) -0.0037(15)
O5B 0.091(15) 0.37(3) 0.043(11) 0.002(15) 0.016(10) 0.056(18)
C47B 0.060(11) 0.050(11) 0.074(10) -0.010(8) -0.019(8) 0.006(9)
C48B 0.075(9) 0.068(10) 0.085(11) -0.015(8) -0.012(8) -0.018(7)
C49B 0.058(9) 0.087(11) 0.042(8) -0.033(8) 0.012(6) -0.004(8)

loop_
_atom_type_symbol
_atom_type_description
_atom_type_scat_dispersion_real
_atom_type_scat_dispersion_imag
_atom_type_scat_source
C C 0.0181 0.0091 'International Tables Vol C Tables 4.2.6.8 and 6.1.1.4'
H H 0.0000 0.0000 'International Tables Vol C Tables 4.2.6.8 and 6.1.1.4'
N N 0.0311 0.0180 'International Tables Vol C Tables 4.2.6.8 and 6.1.1.4'
O O 0.0492 0.0322 'International Tables Vol C Tables 4.2.6.8 and 6.1.1.4'

loop_
_geom_angle_atom_site_label_1
_geom_angle_atom_site_label_2
_geom_angle_atom_site_label_3
_geom_angle
C13 N1 C31 124.74(17)
C13 N1 C1 118.16(16)
C31 N1 C1 116.97(16)
C46 N2 C45 124.1(2)
C46 N2 C47 116.5(2)
C45 N2 C47 119.3(2)
C46 N2 C47B 120.0(7)
C45 N2 C47B 106.5(8)
C47 N2 C47B 33.9(6)
C2 C1 C6 123.0(2)
C2 C1 N1 118.50(19)
C6 C1 N1 118.49(18)
C1 C2 C3 117.0(2)
C1 C2 C7 123.2(2)
C3 C2 C7 119.8(2)
C4 C3 C2 121.4(2)
C4 C3 H3 119.3
C2 C3 H3 119.3
C3 C4 C5 120.3(2)
C3 C4 H4 119.8
C5 C4 H4 119.8
C4 C5 C6 120.7(2)
C4 C5 H5 119.7
C6 C5 H5 119.7
C5 C6 C1 117.5(2)
C5 C6 C10 121.1(2)
C1 C6 C10 121.38(19)
C2 C7 C9 111.0(2)
C2 C7 C8 111.6(2)
C9 C7 C8 111.0(2)
C2 C7 H7 107.7
C9 C7 H7 107.7
C8 C7 H7 107.7
C7 C8 H8A 109.5
C7 C8 H8B 109.5
H8A C8 H8B 109.5
C7 C8 H8C 109.5
H8A C8 H8C 109.5
H8B C8 H8C 109.5
C7 C9 H9A 109.5
C7 C9 H9B 109.5
H9A C9 H9B 109.5
C7 C9 H9C 109.5
H9A C9 H9C 109.5
H9B C9 H9C 109.5
C6 C10 C11 111.20(19)
C6 C10 C12 112.7(2)
C11 C10 C12 110.6(2)
C6 C10 H10 107.4
C11 C10 H10 107.4
C12 C10 H10 107.4
C10 C11 H11A 109.5
C10 C11 H11B 109.5
H11A C11 H11B 109.5
C10 C11 H11C 109.5
H11A C11 H11C 109.5
H11B C11 H11C 109.5
C10 C12 H12A 109.5
C10 C12 H12B 109.5
H12A C12 H12B 109.5
C10 C12 H12C 109.5
H12A C12 H12C 109.5
H12B C12 H12C 109.5
O1 C13 N1 120.25(19)
O1 C13 C14 122.72(19)
N1 C13 C14 117.03(17)
C15 C14 C32 119.62(19)
C15 C14 C13 120.01(18)
C32 C14 C13 120.36(18)
C14 C15 C16 120.69(19)
C14 C15 H15 119.7
C16 C15 H15 119.7
C17 C16 C15 121.57(19)
C17 C16 H16 119.2
C15 C16 H16 119.2
C16 C17 C33 118.88(19)
C16 C17 C18 122.24(18)
C33 C17 C18 118.88(17)
C19 C18 C34 119.26(19)
C19 C18 C17 121.51(18)
C34 C18 C17 119.23(17)
C18 C19 C20 121.21(19)
C18 C19 H19 119.4
C20 C19 H19 119.4
C21 C20 C19 121.37(18)
C21 C20 H20 119.3
C19 C20 H20 119.3
C20 C21 C22 119.72(19)
C20 C21 C35 120.35(18)
C22 C21 C35 119.91(18)
C23 C22 C21 121.68(19)
C23 C22 C34 119.26(17)
C21 C22 C34 119.04(18)
C24 C23 C22 120.77(19)
C24 C23 H23 119.6
C22 C23 H23 119.6
C23 C24 C25 120.29(19)
C23 C24 H24 119.9
C25 C24 H24 119.9
C26 C25 C24 121.42(18)
C26 C25 H25 119.3
C24 C25 H25 119.3
C25 C26 C34 119.41(18)
C25 C26 C27 121.63(17)
C34 C26 C27 118.96(17)
C28 C27 C33 118.64(18)
C28 C27 C26 121.93(18)
C33 C27 C26 119.43(17)
C29 C28 C27 121.67(18)
C29 C28 H28 119.2
C27 C28 H28 119.2
C30 C29 C28 120.69(18)
C30 C29 H29 119.7
C28 C29 H29 119.7
C29 C30 C32 119.75(19)
C29 C30 C31 119.23(18)
C32 C30 C31 121.03(18)
O2 C31 N1 120.04(18)
O2 C31 C30 123.27(18)
N1 C31 C30 116.69(17)
C30 C32 C14 120.04(18)
C30 C32 C33 119.82(18)
C14 C32 C33 120.14(18)
C32 C33 C27 119.38(17)
C32 C33 C17 119.00(18)
C27 C33 C17 121.62(18)
C18 C34 C26 121.77(18)
C18 C34 C22 119.36(17)
C26 C34 C22 118.83(18)
C36 C35 C44 120.4(2)
C36 C35 C21 120.11(19)
C44 C35 C21 119.51(19)
C35 C36 C37 120.0(2)
C35 C36 H36 120.0
C37 C36 H36 120.0
C38 C37 C36 120.0(2)
C38 C37 H37 120.0
C36 C37 H37 120.0
C37 C38 C39 121.8(2)
C37 C38 C45 119.2(2)
C39 C38 C45 119.0(2)
C38 C39 C40 121.6(2)
C38 C39 C44 118.9(2)
C40 C39 C44 119.5(2)
C41 C40 C39 121.0(2)
C41 C40 C46 118.9(2)
C39 C40 C46 120.1(2)
C40 C41 C42 119.8(2)
C40 C41 H41 120.1
C42 C41 H41 120.1
C43 C42 C41 120.1(2)
C43 C42 H42 120.0
C41 C42 H42 120.0
C42 C43 C44 122.0(2)
C42 C43 H43 119.0
C44 C43 H43 119.0
C43 C44 C35 123.64(19)
C43 C44 C39 117.53(19)
C35 C44 C39 118.8(2)
O3 C45 N2 120.4(2)
O3 C45 C38 122.4(2)
N2 C45 C38 117.2(2)
O4 C46 N2 120.4(2)
O4 C46 C40 122.3(2)
N2 C46 C40 117.2(2)
N2 C47 C48 111.4(2)
N2 C47 H47A 109.4
C48 C47 H47A 109.4
N2 C47 H47B 109.4
C48 C47 H47B 109.4
H47A C47 H47B 108.0
C49 C48 C47 110.5(2)
C49 C48 H48A 109.5
C47 C48 H48A 109.5
C49 C48 H48B 109.5
C47 C48 H48B 109.5
H48A C48 H48B 108.1
O5 C49 C48 111.3(3)
O5 C49 H49 124.4
C48 C49 H49 124.4
C49B O5B H5B 109.5
C48B C47B N2 103.6(13)
C48B C47B H47C 111.0
N2 C47B H47C 111.0
C48B C47B H47D 111.0
N2 C47B H47D 111.0
H47C C47B H47D 109.0
C47B C48B C49B 109.1(13)
C47B C48B H48C 109.9
C49B C48B H48C 109.9
C47B C48B H48D 109.9
C49B C48B H48D 109.9
H48C C48B H48D 108.3
O5B C49B C48B 109.3(14)
O5B C49B H49B 125.4
C48B C49B H49B 125.4

loop_
_geom_bond_atom_site_label_1
_geom_bond_atom_site_label_2
_geom_bond_distance
O1 C13 1.217(3)
O2 C31 1.219(2)
O3 C45 1.210(3)
O4 C46 1.209(3)
O5 C49 1.429(6)
O5 H5A 0.8400
N1 C13 1.399(3)
N1 C31 1.405(3)
N1 C1 1.455(3)
N2 C46 1.393(3)
N2 C45 1.398(3)
N2 C47 1.485(3)
N2 C47B 1.683(19)
C1 C2 1.390(3)
C1 C6 1.396(3)
C2 C3 1.399(3)
C2 C7 1.511(3)
C3 C4 1.366(4)
C3 H3 0.9500
C4 C5 1.387(4)
C4 H4 0.9500
C5 C6 1.387(3)
C5 H5 0.9500
C6 C10 1.520(3)
C7 C9 1.528(4)
C7 C8 1.529(4)
C7 H7 1.0000
C8 H8A 0.9800
C8 H8B 0.9800
C8 H8C 0.9800
C9 H9A 0.9800
C9 H9B 0.9800
C9 H9C 0.9800
C10 C11 1.521(3)
C10 C12 1.527(4)
C10 H10 1.0000
C11 H11A 0.9800
C11 H11B 0.9800
C11 H11C 0.9800
C12 H12A 0.9800
C12 H12B 0.9800
C12 H12C 0.9800
C13 C14 1.478(3)
C14 C15 1.376(3)
C14 C32 1.412(3)
C15 C16 1.397(3)
C15 H15 0.9500
C16 C17 1.385(3)
C16 H16 0.9500
C17 C33 1.428(3)
C17 C18 1.476(3)
C18 C19 1.381(3)
C18 C34 1.424(3)
C19 C20 1.393(3)
C19 H19 0.9500
C20 C21 1.370(3)
C20 H20 0.9500
C21 C22 1.423(3)
C21 C35 1.493(3)
C22 C23 1.408(3)
C22 C34 1.433(3)
C23 C24 1.371(3)
C23 H23 0.9500
C24 C25 1.396(3)
C24 H24 0.9500
C25 C26 1.383(3)
C25 H25 0.9500
C26 C34 1.425(3)
C26 C27 1.471(3)
C27 C28 1.394(3)
C27 C33 1.424(3)
C28 C29 1.387(3)
C28 H28 0.9500
C29 C30 1.381(3)
C29 H29 0.9500
C30 C32 1.412(3)
C30 C31 1.468(3)
C32 C33 1.423(3)
C35 C36 1.395(3)
C35 C44 1.414(3)
C36 C37 1.407(3)
C36 H36 0.9500
C37 C38 1.372(3)
C37 H37 0.9500
C38 C39 1.396(3)
C38 C45 1.500(3)
C39 C40 1.402(3)
C39 C44 1.435(3)
C40 C41 1.379(3)
C40 C46 1.480(3)
C41 C42 1.402(3)
C41 H41 0.9500
C42 C43 1.373(3)
C42 H42 0.9500
C43 C44 1.406(3)
C43 H43 0.9500
C47 C48 1.531(4)
C47 H47A 0.9900
C47 H47B 0.9900
C48 C49 1.497(5)
C48 H48A 0.9900
C48 H48B 0.9900
C49 H49 0.9500
O5B C49B 1.410(16)
O5B H5B 0.8400
C47B C48B 1.486(16)
C47B H47C 0.9900
C47B H47D 0.9900
C48B C49B 1.580(16)
C48B H48C 0.9900
C48B H48D 0.9900
C49B H49B 0.9500

loop_
_geom_torsion_atom_site_label_1
_geom_torsion_atom_site_label_2
_geom_torsion_atom_site_label_3
_geom_torsion_atom_site_label_4
_geom_torsion
C13 N1 C1 C2 -80.5(2)
C31 N1 C1 C2 95.6(2)
C13 N1 C1 C6 101.4(2)
C31 N1 C1 C6 -82.4(2)
C6 C1 C2 C3 -3.3(3)
N1 C1 C2 C3 178.72(19)
C6 C1 C2 C7 175.4(2)
N1 C1 C2 C7 -2.5(3)
C1 C2 C3 C4 1.5(3)
C7 C2 C3 C4 -177.3(2)
C2 C3 C4 C5 1.0(4)
C3 C4 C5 C6 -1.7(3)
C4 C5 C6 C1 0.0(3)
C4 C5 C6 C10 -179.3(2)
C2 C1 C6 C5 2.6(3)
N1 C1 C6 C5 -179.44(18)
C2 C1 C6 C10 -178.1(2)
N1 C1 C6 C10 -0.2(3)
C1 C2 C7 C9 115.7(3)
C3 C2 C7 C9 -65.6(3)
C1 C2 C7 C8 -120.0(3)
C3 C2 C7 C8 58.8(3)
C5 C6 C10 C11 90.9(3)
C1 C6 C10 C11 -88.4(2)
C5 C6 C10 C12 -34.0(3)
C1 C6 C10 C12 146.8(2)
C31 N1 C13 O1 -178.4(2)
C1 N1 C13 O1 -2.6(3)
C31 N1 C13 C14 0.8(3)
C1 N1 C13 C14 176.62(18)
O1 C13 C14 C15 2.0(3)
N1 C13 C14 C15 -177.12(19)
O1 C13 C14 C32 -179.1(2)
N1 C13 C14 C32 1.8(3)
C32 C14 C15 C16 0.8(3)
C13 C14 C15 C16 179.7(2)
C14 C15 C16 C17 2.1(3)
C15 C16 C17 C33 -3.5(3)
C15 C16 C17 C18 176.88(19)
C16 C17 C18 C19 -1.8(3)
C33 C17 C18 C19 178.63(19)
C16 C17 C18 C34 178.07(19)
C33 C17 C18 C34 -1.5(3)
C34 C18 C19 C20 0.1(3)
C17 C18 C19 C20 179.95(19)
C18 C19 C20 C21 -0.1(3)
C19 C20 C21 C22 -1.0(3)
C19 C20 C21 C35 -179.8(2)
C20 C21 C22 C23 -176.4(2)
C35 C21 C22 C23 2.4(3)
C20 C21 C22 C34 2.1(3)
C35 C21 C22 C34 -179.16(18)
C21 C22 C23 C24 178.4(2)
C34 C22 C23 C24 0.0(3)
C22 C23 C24 C25 1.4(3)
C23 C24 C25 C26 -1.2(3)
C24 C25 C26 C34 -0.3(3)
C24 C25 C26 C27 179.90(19)
C25 C26 C27 C28 -3.7(3)
C34 C26 C27 C28 176.52(18)
C25 C26 C27 C33 176.28(19)
C34 C26 C27 C33 -3.5(3)
C33 C27 C28 C29 -1.9(3)
C26 C27 C28 C29 178.08(19)
C27 C28 C29 C30 0.9(3)
C28 C29 C30 C32 1.2(3)
C28 C29 C30 C31 -179.28(19)
C13 N1 C31 O2 177.10(19)
C1 N1 C31 O2 1.3(3)
C13 N1 C31 C30 -3.5(3)
C1 N1 C31 C30 -179.34(17)
C29 C30 C31 O2 3.6(3)
C32 C30 C31 O2 -176.84(19)
C29 C30 C31 N1 -175.75(18)
C32 C30 C31 N1 3.8(3)
C29 C30 C32 C14 178.10(19)
C31 C30 C32 C14 -1.4(3)
C29 C30 C32 C33 -2.2(3)
C31 C30 C32 C33 178.25(18)
C15 C14 C32 C30 177.48(19)
C13 C14 C32 C30 -1.4(3)
C15 C14 C32 C33 -2.2(3)
C13 C14 C32 C33 178.92(18)
C30 C32 C33 C27 1.2(3)
C14 C32 C33 C27 -179.13(18)
C30 C32 C33 C17 -178.90(18)
C14 C32 C33 C17 0.8(3)
C28 C27 C33 C32 0.8(3)
C26 C27 C33 C32 -179.16(17)
C28 C27 C33 C17 -179.05(18)
C26 C27 C33 C17 0.9(3)
C16 C17 C33 C32 2.0(3)
C18 C17 C33 C32 -178.34(17)
C16 C17 C33 C27 -178.06(18)
C18 C17 C33 C27 1.6(3)
C19 C18 C34 C26 178.79(18)
C17 C18 C34 C26 -1.0(3)
C19 C18 C34 C22 0.9(3)
C17 C18 C34 C22 -178.89(17)
C25 C26 C34 C18 -176.23(19)
C27 C26 C34 C18 3.5(3)
C25 C26 C34 C22 1.6(3)
C27 C26 C34 C22 -178.61(17)
C23 C22 C34 C18 176.47(18)
C21 C22 C34 C18 -2.0(3)
C23 C22 C34 C26 -1.4(3)
C21 C22 C34 C26 -179.93(18)
C20 C21 C35 C36 -105.3(2)
C22 C21 C35 C36 76.0(3)
C20 C21 C35 C44 76.0(3)
C22 C21 C35 C44 -102.8(2)
C44 C35 C36 C37 -1.0(3)
C21 C35 C36 C37 -179.80(19)
C35 C36 C37 C38 2.6(3)
C36 C37 C38 C39 -1.6(3)
C36 C37 C38 C45 178.42(19)
C37 C38 C39 C40 179.77(19)
C45 C38 C39 C40 -0.3(3)
C37 C38 C39 C44 -0.9(3)
C45 C38 C39 C44 178.99(18)
C38 C39 C40 C41 177.22(19)
C44 C39 C40 C41 -2.1(3)
C38 C39 C40 C46 -4.8(3)
C44 C39 C40 C46 175.96(17)
C39 C40 C41 C42 1.3(3)
C46 C40 C41 C42 -176.78(18)
C40 C41 C42 C43 0.4(3)
C41 C42 C43 C44 -1.4(3)
C42 C43 C44 C35 179.86(19)
C42 C43 C44 C39 0.5(3)
C36 C35 C44 C43 179.17(18)
C21 C35 C44 C43 -2.1(3)
C36 C35 C44 C39 -1.5(3)
C21 C35 C44 C39 177.26(17)
C38 C39 C44 C43 -178.15(18)
C40 C39 C44 C43 1.2(3)
C38 C39 C44 C35 2.5(3)
C40 C39 C44 C35 -178.20(17)
C46 N2 C45 O3 171.2(2)
C47 N2 C45 O3 -9.2(4)
C47B N2 C45 O3 25.0(7)
C46 N2 C45 C38 -9.8(3)
C47 N2 C45 C38 169.8(2)
C47B N2 C45 C38 -156.0(6)
C37 C38 C45 O3 6.2(3)
C39 C38 C45 O3 -173.7(2)
C37 C38 C45 N2 -172.7(2)
C39 C38 C45 N2 7.3(3)
C45 N2 C46 O4 -176.7(2)
C47 N2 C46 O4 3.7(3)
C47B N2 C46 O4 -34.8(8)
C45 N2 C46 C40 4.9(3)
C47 N2 C46 C40 -174.7(2)
C47B N2 C46 C40 146.9(8)
C41 C40 C46 O4 2.4(3)
C39 C40 C46 O4 -175.64(18)
C41 C40 C46 N2 -179.27(18)
C39 C40 C46 N2 2.7(3)
C46 N2 C47 C48 -89.8(3)
C45 N2 C47 C48 90.6(3)
C47B N2 C47 C48 15.2(13)
N2 C47 C48 C49 174.6(3)
C47 C48 C49 O5 -67.0(4)
C46 N2 C47B C48B 115.7(12)
C45 N2 C47B C48B -96.4(14)
C47 N2 C47B C48B 22.0(10)
N2 C47B C48B C49B -172.4(13)
C47B C48B C49B O5B 46(3)

loop_
_platon_squeeze_void_nr
_platon_squeeze_void_average_x
_platon_squeeze_void_average_y
_platon_squeeze_void_average_z
_platon_squeeze_void_volume
_platon_squeeze_void_count_electrons
_platon_squeeze_void_content
1 -0.014 0.500 0.000 258 58 ' '
